data_1510743
loop_
_publ_author_name
'Jansen, J.'
'Peck, W.F.jr.'
'Krajewski, J.J.'
'Zandbergen, H.W.'
'Cava, R.J.'

_publ_section_title
;
 Structure of the 13 K superconductor La3 Ni2 B2 N3 and the related phase
 La Ni B N
;
_journal_name_full 'Nature (London)'
_journal_page_first 759
_journal_page_last 761
_journal_paper_doi 10.1038/372759a0
_journal_volume 372
_journal_year 1994
_chemical_formula_sum 'B2 La3 N3 Ni2'
_chemical_name_systematic 'La3 Ni2 B2 N3'
_space_group_IT_number 139
_symmetry_space_group_name_Hall '-I 4 2'
_symmetry_space_group_name_H-M 'I 4/m m m'
_cell_angle_alpha 90
_cell_angle_beta 90
_cell_angle_gamma 90
_cell_formula_units_Z 2
_cell_length_a 3.73
_cell_length_b 3.73
_cell_length_c 20.67
_cell_volume 287.580
_citation_journal_id_ASTM NATUAS
_cod_data_source_file boron_232.cif
_cod_data_source_block B2La3N3Ni2
_cod_original_cell_volume 287.5797
_cod_database_code 1510743

loop_
_symmetry_equiv_pos_as_xyz
x,y,z
-y,x,z
-x,-y,z
y,-x,z
x,-y,-z
y,x,-z
-x,y,-z
-y,-x,-z
-x,-y,-z
y,-x,-z
x,y,-z
-y,x,-z
-x,y,z
-y,-x,z
x,-y,z
y,x,z
x+1/2,y+1/2,z+1/2
-y+1/2,x+1/2,z+1/2
-x+1/2,-y+1/2,z+1/2
y+1/2,-x+1/2,z+1/2
x+1/2,-y+1/2,-z+1/2
y+1/2,x+1/2,-z+1/2
-x+1/2,y+1/2,-z+1/2
-y+1/2,-x+1/2,-z+1/2
-x+1/2,-y+1/2,-z+1/2
y+1/2,-x+1/2,-z+1/2
x+1/2,y+1/2,-z+1/2
-y+1/2,x+1/2,-z+1/2
-x+1/2,y+1/2,z+1/2
-y+1/2,-x+1/2,z+1/2
x+1/2,-y+1/2,z+1/2
y+1/2,x+1/2,z+1/2

loop_
_atom_site_label
_atom_site_type_symbol
_atom_site_fract_x
_atom_site_fract_y
_atom_site_fract_z
_atom_site_occupancy
_atom_site_U_iso_or_equiv
Ni1 Ni+2 0.5 0 0.25 1 0.0
La2 La+3 0.5 0.5 0.128 1 0.0
N2 N-3 0 0 0.133 1 0.0
N1 N-3 0.5 0.5 0 1 0.0
La1 La+3 0 0 0 1 0.0
B1 B-2 0 0 0.221 1 0.0
